data_2225237
loop_
_publ_author_name
'Choi, Hong Dae'
'Seo, Pil Ja'
'Son, Byeng Wha'
'Lee, Uk'

_publ_section_title
;
 3-(4-Fluorophenylsulfinyl)-2,5-dimethyl-1-benzofuran
;
_journal_coeditor_code FK2012
_journal_issue 3
_journal_name_full 'Acta Crystallographica Section E'
_journal_page_first o543
_journal_paper_doi 10.1107/S1600536810003740
_journal_volume 66
_journal_year 2010
_chemical_formula_iupac 'C16 H13 F O2 S'
_chemical_formula_moiety 'C16 H13 F O2 S'
_chemical_formula_sum 'C16 H13 F O2 S'
_chemical_formula_weight 288.32
_chemical_name_systematic
;
3-(4-Fluorophenylsulfinyl)-2,5-dimethyl-1-benzofuran
;
_space_group_IT_number 14
_symmetry_cell_setting monoclinic
_symmetry_space_group_name_Hall '-P 2ybc'
_symmetry_space_group_name_H-M 'P 1 21/c 1'
_atom_sites_solution_hydrogens difmap
_atom_sites_solution_primary direct
_atom_sites_solution_secondary difmap
_cell_angle_alpha 90.00
_cell_angle_beta 100.155(2)
_cell_angle_gamma 90.00
_cell_formula_units_Z 4
_cell_length_a 11.3951(5)
_cell_length_b 6.1223(3)
_cell_length_c 19.6899(9)
_cell_measurement_reflns_used 9959
_cell_measurement_temperature 173(2)
_cell_measurement_theta_max 27.57
_cell_measurement_theta_min 2.52
_cell_volume 1352.13(11)
_computing_cell_refinement 'SAINT (Bruker, 2009)'
_computing_data_collection 'APEX2 (Bruker, 2009)'
_computing_data_reduction 'SAINT (Bruker, 2009)'
_computing_molecular_graphics 'ORTEP-3 (Farrugia, 1997) and DIAMOND (Brandenburg, 1998)'
_computing_publication_material 'SHELXL97 (Sheldrick, 2008)'
_computing_structure_refinement 'SHELXL97 (Sheldrick, 2008)'
_computing_structure_solution 'SHELXS97 (Sheldrick, 2008)'
_diffrn_ambient_temperature 173(2)
_diffrn_detector_area_resol_mean 10.0
_diffrn_measured_fraction_theta_full 0.999
_diffrn_measured_fraction_theta_max 0.999
_diffrn_measurement_device_type 'Bruker SMART APEXII CCD'
_diffrn_measurement_method '\f and \w scans'
_diffrn_radiation_monochromator 'Bruker HELIOS graded multilayer optics'
_diffrn_radiation_source 'Rotating Anode'
_diffrn_radiation_type MoK\a
_diffrn_radiation_wavelength 0.71073
_diffrn_reflns_av_R_equivalents 0.0323
_diffrn_reflns_av_sigmaI/netI 0.0175
_diffrn_reflns_limit_h_max 14
_diffrn_reflns_limit_h_min -14
_diffrn_reflns_limit_k_max 7
_diffrn_reflns_limit_k_min -7
_diffrn_reflns_limit_l_max 25
_diffrn_reflns_limit_l_min -25
_diffrn_reflns_number 22996
_diffrn_reflns_theta_full 27.57
_diffrn_reflns_theta_max 27.57
_diffrn_reflns_theta_min 1.82
_diffrn_standards_number 0
_exptl_absorpt_coefficient_mu 0.249
_exptl_absorpt_correction_T_max 0.7456
_exptl_absorpt_correction_T_min 0.6451
_exptl_absorpt_correction_type multi-scan
_exptl_absorpt_process_details '(SADABS; Bruker, 2009)'
_exptl_crystal_colour colourless
_exptl_crystal_density_diffrn 1.416
_exptl_crystal_density_method 'not measured'
_exptl_crystal_description block
_exptl_crystal_F_000 600
_exptl_crystal_size_max 0.302
_exptl_crystal_size_mid 0.302
_exptl_crystal_size_min 0.208
_refine_diff_density_max 0.303
_refine_diff_density_min -0.315
_refine_ls_extinction_method none
_refine_ls_goodness_of_fit_ref 1.066
_refine_ls_hydrogen_treatment constr
_refine_ls_matrix_type full
_refine_ls_number_parameters 183
_refine_ls_number_reflns 3115
_refine_ls_number_restraints 0
_refine_ls_restrained_S_all 1.066
_refine_ls_R_factor_all 0.0388
_refine_ls_R_factor_gt 0.0352
_refine_ls_shift/esd_max 0.000
_refine_ls_shift/su_max_lt 0.001
_refine_ls_shift/su_mean <0.0001
_refine_ls_structure_factor_coef Fsqd
_refine_ls_weighting_details 'calc w=1/[\s^2^(Fo^2^)+(0.0508P)^2^+0.5136P] where P=(Fo^2^+2Fc^2^)/3'
_refine_ls_weighting_scheme calc
_refine_ls_wR_factor_gt 0.0961
_refine_ls_wR_factor_ref 0.0989
_reflns_number_gt 2830
_reflns_number_total 3115
_reflns_threshold_expression I>2\s(I)
_cod_data_source_file fk2012.cif
_cod_data_source_block I
_cod_depositor_comments
;
The following automatic conversions were performed:
'_symmetry_cell_setting' value 'Monoclinic' changed to 'monoclinic'
according to '/home/saulius/struct/CIF-dictionaries/cif_core.dic'
dictionary named 'cif_core.dic' version 2.4.1 from 2010-06-29.

Automatic conversion script
Id: cif_fix_enum 1527 2010-12-29 10:47:43Z saulius 

The following automatic conversions were performed:

'_symmetry_cell_setting' value 'Monoclinic' changed to 'monoclinic'
according to /home/saulius/struct/CIF-dictionaries/cif_core.dic
dictionary named 'cif_core.dic' version 2.4.1 from 2010-06-29.

Automatic conversion script
Id: cif_fix_values 1715 2011-07-08 13:25:40Z adriana 
;
_cod_original_sg_symbol_H-M 'P 21/c'
_cod_database_code 2225237
_cod_database_fobs_code 2225237

loop_
_symmetry_equiv_pos_as_xyz
'x, y, z'
'-x, y+1/2, -z+1/2'
'-x, -y, -z'
'x, -y-1/2, z-1/2'

loop_
_atom_site_type_symbol
_atom_site_label
_atom_site_fract_x
_atom_site_fract_y
_atom_site_fract_z
_atom_site_U_iso_or_equiv
_atom_site_adp_type
_atom_site_calc_flag
_atom_site_refinement_flags
_atom_site_occupancy
_atom_site_disorder_assembly
_atom_site_disorder_group
S S 0.93298(3) 0.31885(6) 0.605178(18) 0.03074(12) Uani d . 1 . .
F F1 0.72777(10) 0.51180(19) 0.31715(5) 0.0556(3) Uani d . 1 . .
O O1 0.68994(9) 0.46191(17) 0.71689(5) 0.0346(2) Uani d . 1 . .
O O2 0.96804(10) 0.08380(18) 0.60734(6) 0.0410(3) Uani d . 1 . .
C C1 0.80592(12) 0.3425(2) 0.64361(7) 0.0277(3) Uani d . 1 . .
C C2 0.70234(11) 0.2027(2) 0.63519(7) 0.0262(3) Uani d . 1 . .
C C3 0.66200(12) 0.0220(2) 0.59513(7) 0.0299(3) Uani d . 1 . .
H H3 0.7071 -0.0342 0.5628 0.036 Uiso calc R 1 . .
C C4 0.55514(12) -0.0758(2) 0.60278(7) 0.0320(3) Uani d . 1 . .
C C5 0.48975(13) 0.0120(3) 0.65052(7) 0.0358(3) Uani d . 1 . .
H H5 0.4167 -0.0556 0.6554 0.043 Uiso calc R 1 . .
C C6 0.52732(13) 0.1926(3) 0.69067(8) 0.0369(3) Uani d . 1 . .
H H6 0.4820 0.2508 0.7225 0.044 Uiso calc R 1 . .
C C7 0.63433(12) 0.2835(2) 0.68184(7) 0.0291(3) Uani d . 1 . .
C C8 0.79456(12) 0.4921(2) 0.69286(7) 0.0310(3) Uani d . 1 . .
C C9 0.51060(15) -0.2747(3) 0.56091(9) 0.0433(4) Uani d . 1 . .
H H9A 0.5564 -0.2937 0.5236 0.065 Uiso calc R 1 . .
H H9B 0.4260 -0.2558 0.5412 0.065 Uiso calc R 1 . .
H H9C 0.5204 -0.4041 0.5907 0.065 Uiso calc R 1 . .
C C10 0.87069(16) 0.6753(3) 0.72348(8) 0.0419(4) Uani d . 1 . .
H H10A 0.9421 0.6830 0.7022 0.063 Uiso calc R 1 . .
H H10B 0.8942 0.6518 0.7733 0.063 Uiso calc R 1 . .
H H10C 0.8262 0.8126 0.7153 0.063 Uiso calc R 1 . .
C C11 0.86493(11) 0.3744(2) 0.51764(7) 0.0266(3) Uani d . 1 . .
C C12 0.86759(12) 0.2162(2) 0.46786(7) 0.0305(3) Uani d . 1 . .
H H12 0.9008 0.0765 0.4804 0.037 Uiso calc R 1 . .
C C13 0.82143(13) 0.2629(3) 0.39942(8) 0.0355(3) Uani d . 1 . .
H H13 0.8227 0.1568 0.3644 0.043 Uiso calc R 1 . .
C C14 0.77397(13) 0.4659(3) 0.38377(8) 0.0364(3) Uani d . 1 . .
C C15 0.77240(14) 0.6277(3) 0.43241(9) 0.0391(3) Uani d . 1 . .
H H15 0.7392 0.7672 0.4196 0.047 Uiso calc R 1 . .
C C16 0.82041(13) 0.5810(2) 0.50024(8) 0.0348(3) Uani d . 1 . .
H H16 0.8228 0.6901 0.5348 0.042 Uiso calc R 1 . .

loop_
_atom_site_aniso_label
_atom_site_aniso_U_11
_atom_site_aniso_U_22
_atom_site_aniso_U_33
_atom_site_aniso_U_12
_atom_site_aniso_U_13
_atom_site_aniso_U_23
S 0.02162(18) 0.0348(2) 0.0361(2) 0.00162(12) 0.00577(13) -0.00400(13)
F1 0.0606(6) 0.0669(7) 0.0382(5) 0.0008(5) 0.0062(5) 0.0120(5)
O1 0.0392(5) 0.0384(5) 0.0284(5) -0.0003(4) 0.0118(4) -0.0062(4)
O2 0.0384(6) 0.0412(6) 0.0443(6) 0.0170(5) 0.0095(5) 0.0035(5)
C1 0.0259(6) 0.0283(6) 0.0291(6) 0.0017(5) 0.0055(5) -0.0020(5)
C2 0.0242(6) 0.0276(6) 0.0271(6) 0.0043(5) 0.0051(5) 0.0031(5)
C3 0.0277(6) 0.0284(6) 0.0341(7) 0.0034(5) 0.0072(5) -0.0016(5)
C4 0.0297(7) 0.0301(7) 0.0348(7) 0.0004(5) 0.0021(5) 0.0047(5)
C5 0.0285(7) 0.0438(8) 0.0358(7) -0.0036(6) 0.0076(6) 0.0081(6)
C6 0.0342(8) 0.0477(9) 0.0319(7) 0.0024(6) 0.0140(6) 0.0021(6)
C7 0.0319(7) 0.0316(7) 0.0245(6) 0.0029(5) 0.0064(5) 0.0007(5)
C8 0.0327(7) 0.0332(7) 0.0270(6) 0.0017(5) 0.0045(5) -0.0007(5)
C9 0.0394(8) 0.0358(8) 0.0532(9) -0.0082(6) 0.0044(7) -0.0019(7)
C10 0.0495(9) 0.0397(8) 0.0359(8) -0.0069(7) 0.0057(7) -0.0108(6)
C11 0.0204(6) 0.0265(6) 0.0350(7) -0.0017(5) 0.0106(5) -0.0012(5)
C12 0.0256(6) 0.0258(6) 0.0414(7) 0.0004(5) 0.0090(5) -0.0041(5)
C13 0.0312(7) 0.0388(7) 0.0381(8) -0.0038(6) 0.0110(6) -0.0091(6)
C14 0.0309(7) 0.0432(8) 0.0364(7) -0.0050(6) 0.0097(6) 0.0058(6)
C15 0.0397(8) 0.0295(7) 0.0497(9) 0.0032(6) 0.0125(7) 0.0077(6)
C16 0.0362(7) 0.0269(7) 0.0436(8) 0.0026(5) 0.0135(6) -0.0036(6)

loop_
_atom_type_symbol
_atom_type_description
_atom_type_scat_dispersion_real
_atom_type_scat_dispersion_imag
_atom_type_scat_source
C C 0.0033 0.0016 'International Tables Vol C Tables 4.2.6.8 and 6.1.1.4'
H H 0.0000 0.0000 'International Tables Vol C Tables 4.2.6.8 and 6.1.1.4'
O O 0.0106 0.0060 'International Tables Vol C Tables 4.2.6.8 and 6.1.1.4'
F F 0.0171 0.0103 'International Tables Vol C Tables 4.2.6.8 and 6.1.1.4'
S S 0.1246 0.1234 'International Tables Vol C Tables 4.2.6.8 and 6.1.1.4'

loop_
_geom_angle_atom_site_label_1
_geom_angle_atom_site_label_2
_geom_angle_atom_site_label_3
_geom_angle_site_symmetry_1
_geom_angle_site_symmetry_3
_geom_angle
_geom_angle_publ_flag
O2 S C1 . . 107.72(7) ?
O2 S C11 . . 106.18(6) ?
C1 S C11 . . 98.57(6) ?
C8 O1 C7 . . 106.49(10) ?
C8 C1 C2 . . 107.65(12) ?
C8 C1 S . . 123.65(11) ?
C2 C1 S . . 128.47(10) ?
C3 C2 C7 . . 119.36(12) ?
C3 C2 C1 . . 136.00(12) ?
C7 C2 C1 . . 104.64(12) ?
C4 C3 C2 . . 119.37(12) ?
C4 C3 H3 . . 120.3 ?
C2 C3 H3 . . 120.3 ?
C3 C4 C5 . . 119.09(13) ?
C3 C4 C9 . . 120.40(13) ?
C5 C4 C9 . . 120.50(13) ?
C6 C5 C4 . . 122.76(13) ?
C6 C5 H5 . . 118.6 ?
C4 C5 H5 . . 118.6 ?
C7 C6 C5 . . 116.24(13) ?
C7 C6 H6 . . 121.9 ?
C5 C6 H6 . . 121.9 ?
C6 C7 O1 . . 126.34(12) ?
C6 C7 C2 . . 123.18(13) ?
O1 C7 C2 . . 110.48(12) ?
C1 C8 O1 . . 110.74(12) ?
C1 C8 C10 . . 132.86(14) ?
O1 C8 C10 . . 116.40(12) ?
C4 C9 H9A . . 109.5 ?
C4 C9 H9B . . 109.5 ?
H9A C9 H9B . . 109.5 ?
C4 C9 H9C . . 109.5 ?
H9A C9 H9C . . 109.5 ?
H9B C9 H9C . . 109.5 ?
C8 C10 H10A . . 109.5 ?
C8 C10 H10B . . 109.5 ?
H10A C10 H10B . . 109.5 ?
C8 C10 H10C . . 109.5 ?
H10A C10 H10C . . 109.5 ?
H10B C10 H10C . . 109.5 ?
C12 C11 C16 . . 121.21(13) ?
C12 C11 S . . 119.25(10) ?
C16 C11 S . . 119.29(11) ?
C11 C12 C13 . . 119.50(13) ?
C11 C12 H12 . . 120.2 ?
C13 C12 H12 . . 120.2 ?
C14 C13 C12 . . 118.22(13) ?
C14 C13 H13 . . 120.9 ?
C12 C13 H13 . . 120.9 ?
F1 C14 C13 . . 118.51(14) ?
F1 C14 C15 . . 118.21(14) ?
C13 C14 C15 . . 123.27(14) ?
C14 C15 C16 . . 118.09(14) ?
C14 C15 H15 . . 121.0 ?
C16 C15 H15 . . 121.0 ?
C15 C16 C11 . . 119.64(14) ?
C15 C16 H16 . . 120.2 ?
C11 C16 H16 . . 120.2 ?

loop_
_geom_bond_atom_site_label_1
_geom_bond_atom_site_label_2
_geom_bond_site_symmetry_2
_geom_bond_distance
_geom_bond_publ_flag
S O2 . 1.4921(11) ?
S C1 . 1.7540(13) ?
S C11 . 1.7935(14) ?
F1 C14 . 1.3540(18) ?
O1 C8 . 1.3705(17) ?
O1 C7 . 1.3846(17) ?
C1 C8 . 1.3567(18) ?
C1 C2 . 1.4434(18) ?
C2 C3 . 1.3892(19) ?
C2 C7 . 1.3927(18) ?
C3 C4 . 1.3886(19) ?
C3 H3 . 0.9500 ?
C4 C5 . 1.405(2) ?
C4 C9 . 1.508(2) ?
C5 C6 . 1.383(2) ?
C5 H5 . 0.9500 ?
C6 C7 . 1.379(2) ?
C6 H6 . 0.9500 ?
C8 C10 . 1.480(2) ?
C9 H9A . 0.9800 ?
C9 H9B . 0.9800 ?
C9 H9C . 0.9800 ?
C10 H10A . 0.9800 ?
C10 H10B . 0.9800 ?
C10 H10C . 0.9800 ?
C11 C12 . 1.3824(19) ?
C11 C16 . 1.3830(19) ?
C12 C13 . 1.387(2) ?
C12 H12 . 0.9500 ?
C13 C14 . 1.369(2) ?
C13 H13 . 0.9500 ?
C14 C15 . 1.380(2) ?
C15 C16 . 1.381(2) ?
C15 H15 . 0.9500 ?
C16 H16 . 0.9500 ?

loop_
_geom_hbond_atom_site_label_D
_geom_hbond_atom_site_label_H
_geom_hbond_atom_site_label_A
_geom_hbond_site_symmetry_A
_geom_hbond_distance_DH
_geom_hbond_distance_HA
_geom_hbond_distance_DA
_geom_hbond_angle_DHA
_geom_hbond_publ_flag
C10 H10B O2 2_756 0.98 2.62 3.554(2) 159.4 y

loop_
_geom_torsion_atom_site_label_1
_geom_torsion_atom_site_label_2
_geom_torsion_atom_site_label_3
_geom_torsion_atom_site_label_4
_geom_torsion_site_symmetry_1
_geom_torsion_site_symmetry_2
_geom_torsion_site_symmetry_3
_geom_torsion_site_symmetry_4
_geom_torsion
_geom_torsion_publ_flag
O2 S C1 C8 . . . . 131.07(12) ?
C11 S C1 C8 . . . . -118.80(12) ?
O2 S C1 C2 . . . . -42.67(14) ?
C11 S C1 C2 . . . . 67.46(13) ?
C8 C1 C2 C3 . . . . -178.80(15) ?
S C1 C2 C3 . . . . -4.3(2) ?
C8 C1 C2 C7 . . . . 0.15(15) ?
S C1 C2 C7 . . . . 174.69(10) ?
C7 C2 C3 C4 . . . . -0.5(2) ?
C1 C2 C3 C4 . . . . 178.31(14) ?
C2 C3 C4 C5 . . . . 0.6(2) ?
C2 C3 C4 C9 . . . . -178.81(13) ?
C3 C4 C5 C6 . . . . -0.1(2) ?
C9 C4 C5 C6 . . . . 179.28(14) ?
C4 C5 C6 C7 . . . . -0.4(2) ?
C5 C6 C7 O1 . . . . -179.06(13) ?
C5 C6 C7 C2 . . . . 0.5(2) ?
C8 O1 C7 C6 . . . . 178.76(14) ?
C8 O1 C7 C2 . . . . -0.82(15) ?
C3 C2 C7 C6 . . . . 0.0(2) ?
C1 C2 C7 C6 . . . . -179.18(13) ?
C3 C2 C7 O1 . . . . 179.58(11) ?
C1 C2 C7 O1 . . . . 0.42(14) ?
C2 C1 C8 O1 . . . . -0.67(16) ?
S C1 C8 O1 . . . . -175.53(9) ?
C2 C1 C8 C10 . . . . -179.96(15) ?
S C1 C8 C10 . . . . 5.2(2) ?
C7 O1 C8 C1 . . . . 0.92(15) ?
C7 O1 C8 C10 . . . . -179.66(12) ?
O2 S C11 C12 . . . . -7.30(12) ?
C1 S C11 C12 . . . . -118.67(11) ?
O2 S C11 C16 . . . . 178.43(11) ?
C1 S C11 C16 . . . . 67.07(12) ?
C16 C11 C12 C13 . . . . -2.0(2) ?
S C11 C12 C13 . . . . -176.18(10) ?
C11 C12 C13 C14 . . . . -0.3(2) ?
C12 C13 C14 F1 . . . . -179.40(12) ?
C12 C13 C14 C15 . . . . 1.6(2) ?
F1 C14 C15 C16 . . . . -179.50(13) ?
C13 C14 C15 C16 . . . . -0.5(2) ?
C14 C15 C16 C11 . . . . -1.9(2) ?
C12 C11 C16 C15 . . . . 3.1(2) ?
S C11 C16 C15 . . . . 177.30(11) ?
